data_2022475
loop_
_publ_author_name
'Mason, Helen E.'
'Howard, Judith A. K.'
'Sparkes, Hazel A.'

_publ_section_title
;
 Selected solid-state behaviour of three di-<i>tert</i>-butyl-substituted
 <i>N</i>-salicylideneaniline derivatives: temperature-induced phase
 transitions and chromic behaviour
;
_journal_coeditor_code WV3002
_journal_issue 10
_journal_name_full 'Acta Crystallographica Section C'
_journal_page_first 659
_journal_page_last 667
_journal_paper_doi 10.1107/S2053229621008780
_journal_volume 77
_journal_year 2021
_chemical_formula_iupac 'C21 H26 Cl N O'
_chemical_formula_moiety 'C21 H26 Cl N O'
_chemical_formula_sum 'C21 H26 Cl N O'
_chemical_formula_weight 343.88
_chemical_name_systematic
;
(<i>E</i>)-2,4-Di-<i>tert</i>-butyl-6-{[(4-chlorophenyl)imino]methyl}phenol
;
_space_group_crystal_system monoclinic
_space_group_IT_number 14
_space_group_name_Hall '-P 2ybc'
_space_group_name_H-M_alt 'P 1 21/c 1'
_atom_sites_solution_hydrogens mixed
_atom_sites_solution_primary direct
_audit_creation_method
;
Olex2 1.3
(compiled 2020.02.04 svn.rd84adfe8 for OlexSys, GUI svn.r6032)
;
_cell_angle_alpha 90
_cell_angle_beta 90.252(6)
_cell_angle_gamma 90
_cell_formula_units_Z 4
_cell_length_a 17.3011(11)
_cell_length_b 10.6780(7)
_cell_length_c 10.1200(6)
_cell_measurement_reflns_used 2408
_cell_measurement_temperature 100(2)
_cell_measurement_theta_max 28.5440
_cell_measurement_theta_min 2.9830
_cell_volume 1869.6(2)
_computing_cell_refinement
;
CrysAlis PRO (Rigaku OD, 2018)
;
_computing_data_collection
;
CrysAlis PRO (Rigaku OD, 2018)
;
_computing_data_reduction
;
CrysAlis PRO (Rigaku OD, 2018)
;
_computing_molecular_graphics
;
OLEX2 (Dolomanov <i>et al.</i>,  2009)
;
_computing_publication_material
;
OLEX2 (Dolomanov <i>et al.</i>,  2009)
;
_computing_structure_refinement
;
SHELXL2018 (Sheldrick, 2015)
;
_computing_structure_solution
;
SHELXS (Sheldrick, 2008)
;
_diffrn_ambient_temperature 100(2)
_diffrn_detector 'CCD plate'
_diffrn_detector_area_resol_mean 16.1511
_diffrn_measured_fraction_theta_full 0.999
_diffrn_measured_fraction_theta_max 0.999
_diffrn_measurement_device 'four-circle diffractometer'
_diffrn_measurement_device_type 'Oxford Diffraction Xcalibur Sapphire3 Gemini ultra'
_diffrn_measurement_method '\w scans'
_diffrn_radiation_monochromator graphite
_diffrn_radiation_probe x-ray
_diffrn_radiation_type 'Mo K\a'
_diffrn_radiation_wavelength 0.71073
_diffrn_reflns_av_R_equivalents 0.0866
_diffrn_reflns_av_unetI/netI 0.0875
_diffrn_reflns_limit_h_max 21
_diffrn_reflns_limit_h_min -21
_diffrn_reflns_limit_k_max 12
_diffrn_reflns_limit_k_min -13
_diffrn_reflns_limit_l_max 12
_diffrn_reflns_limit_l_min -12
_diffrn_reflns_number 13865
_diffrn_reflns_theta_full 25.242
_diffrn_reflns_theta_max 26.372
_diffrn_reflns_theta_min 2.773
_diffrn_source 'fine-focus sealed X-ray tube'
_exptl_absorpt_coefficient_mu 0.211
_exptl_absorpt_correction_T_max 1.00000
_exptl_absorpt_correction_T_min 0.43472
_exptl_absorpt_correction_type multi-scan
_exptl_absorpt_process_details
;
(CrysAlis PRO; Rigaku OD, 2018)
;
_exptl_crystal_colour yellow
_exptl_crystal_density_diffrn 1.222
_exptl_crystal_description block
_exptl_crystal_F_000 736
_exptl_crystal_size_max 0.351
_exptl_crystal_size_mid 0.312
_exptl_crystal_size_min 0.095
_refine_diff_density_max 0.776
_refine_diff_density_min -0.327
_refine_ls_extinction_method none
_refine_ls_goodness_of_fit_ref 1.078
_refine_ls_hydrogen_treatment mixed
_refine_ls_matrix_type full
_refine_ls_number_parameters 227
_refine_ls_number_reflns 3830
_refine_ls_number_restraints 0
_refine_ls_restrained_S_all 1.078
_refine_ls_R_factor_all 0.1023
_refine_ls_R_factor_gt 0.0709
_refine_ls_shift/su_max 0.001
_refine_ls_shift/su_mean 0.000
_refine_ls_structure_factor_coef Fsqd
_refine_ls_weighting_details 'w=1/[\s^2^(Fo^2^)+(0.0777P)^2^+0.1484P] where P=(Fo^2^+2Fc^2^)/3'
_refine_ls_weighting_scheme calc
_refine_ls_wR_factor_gt 0.1574
_refine_ls_wR_factor_ref 0.1761
_reflns_number_gt 2740
_reflns_number_total 3830
_reflns_threshold_expression 'I > 2\s(I)'
_cod_data_source_file wv3002sup1.cif
_cod_data_source_block 2_100K
_cod_database_code 2022475
_shelx_space_group_comment
;
The symmetry employed for this shelxl refinement is uniquely defined
by the following loop, which should always be used as a source of
symmetry information in preference to the above space-group names.
They are only intended as comments.
;
_shelx_estimated_absorpt_t_min 0.930
_shelx_estimated_absorpt_t_max 0.980

loop_
_space_group_symop_operation_xyz
'x, y, z'
'-x, y+1/2, -z+1/2'
'-x, -y, -z'
'x, -y-1/2, z-1/2'

loop_
_atom_site_type_symbol
_atom_site_label
_atom_site_fract_x
_atom_site_fract_y
_atom_site_fract_z
_atom_site_U_iso_or_equiv
_atom_site_adp_type
_atom_site_calc_flag
_atom_site_occupancy
_atom_site_disorder_assembly
_atom_site_disorder_group
Cl Cl1 1.13773(4) 0.42791(8) 0.21945(7) 0.0256(2) Uani d 1 . .
O O1 0.81741(11) 0.0118(2) 0.6546(2) 0.0204(5) Uani d 1 . .
N N1 0.88628(13) 0.1997(2) 0.5360(2) 0.0188(5) Uani d 1 . .
C C1 0.76828(15) 0.0953(3) 0.7102(3) 0.0166(6) Uani d 1 . .
C C2 0.71225(15) 0.0567(3) 0.8006(3) 0.0158(6) Uani d 1 . .
C C3 0.66361(15) 0.1488(3) 0.8519(3) 0.0174(6) Uani d 1 . .
H H3 0.625221 0.123319 0.913072 0.021 Uiso calc 1 . .
C C4 0.66743(15) 0.2770(3) 0.8192(3) 0.0169(6) Uani d 1 . .
C C5 0.72457(15) 0.3112(3) 0.7318(3) 0.0185(6) Uani d 1 . .
H H5 0.729376 0.396807 0.707748 0.022 Uiso calc 1 . .
C C6 0.77587(15) 0.2237(3) 0.6773(3) 0.0182(6) Uani d 1 . .
C C7 0.83659(15) 0.2709(3) 0.5925(3) 0.0202(6) Uani d 1 . .
H H7 0.839745 0.358649 0.578040 0.024 Uiso calc 1 . .
C C8 0.94457(16) 0.2562(3) 0.4575(3) 0.0207(7) Uani d 1 . .
C C9 0.93401(16) 0.3697(3) 0.3906(3) 0.0219(7) Uani d 1 . .
H H9 0.885555 0.411241 0.395504 0.026 Uiso calc 1 . .
C C10 0.99279(16) 0.4219(3) 0.3179(3) 0.0230(7) Uani d 1 . .
H H10 0.985164 0.498936 0.272778 0.028 Uiso calc 1 . .
C C11 1.06341(16) 0.3605(3) 0.3115(3) 0.0195(6) Uani d 1 . .
C C12 1.07512(16) 0.2469(3) 0.3751(3) 0.0207(7) Uani d 1 . .
H H12 1.123484 0.205169 0.369027 0.025 Uiso calc 1 . .
C C13 1.01552(16) 0.1952(3) 0.4473(3) 0.0210(7) Uani d 1 . .
H H13 1.022982 0.117143 0.490631 0.025 Uiso calc 1 . .
C C14 0.70433(16) -0.0810(3) 0.8423(3) 0.0200(6) Uani d 1 . .
C C15 0.68658(17) -0.1637(3) 0.7208(3) 0.0231(7) Uani d 1 . .
H H15A 0.637498 -0.137423 0.680836 0.035 Uiso calc 1 . .
H H15B 0.682833 -0.251498 0.748351 0.035 Uiso calc 1 . .
H H15C 0.728151 -0.154809 0.655975 0.035 Uiso calc 1 . .
C C16 0.77979(17) -0.1272(3) 0.9085(3) 0.0229(7) Uani d 1 . .
H H16A 0.823093 -0.115608 0.847655 0.034 Uiso calc 1 . .
H H16B 0.774832 -0.216273 0.930465 0.034 Uiso calc 1 . .
H H16C 0.789282 -0.079174 0.989484 0.034 Uiso calc 1 . .
C C17 0.63903(17) -0.1017(3) 0.9424(3) 0.0246(7) Uani d 1 . .
H H17A 0.648940 -0.051191 1.021584 0.037 Uiso calc 1 . .
H H17B 0.636894 -0.190453 0.966803 0.037 Uiso calc 1 . .
H H17C 0.589610 -0.076628 0.902822 0.037 Uiso calc 1 . .
C C18 0.60929(15) 0.3727(3) 0.8717(3) 0.0177(6) Uani d 1 . .
C C19 0.64974(18) 0.4978(3) 0.9001(3) 0.0286(7) Uani d 1 . .
H H19A 0.692356 0.484323 0.962575 0.043 Uiso calc 1 . .
H H19B 0.612582 0.556769 0.938221 0.043 Uiso calc 1 . .
H H19C 0.670105 0.532357 0.817525 0.043 Uiso calc 1 . .
C C20 0.54720(17) 0.3955(3) 0.7653(3) 0.0264(7) Uani d 1 . .
H H20A 0.571882 0.424736 0.683940 0.040 Uiso calc 1 . .
H H20B 0.510720 0.459064 0.796448 0.040 Uiso calc 1 . .
H H20C 0.519426 0.317246 0.747587 0.040 Uiso calc 1 . .
C C21 0.57033(18) 0.3288(3) 0.9980(3) 0.0278(8) Uani d 1 . .
H H21A 0.538892 0.254485 0.979150 0.042 Uiso calc 1 . .
H H21B 0.537177 0.395670 1.032112 0.042 Uiso calc 1 . .
H H21C 0.609837 0.307842 1.064106 0.042 Uiso calc 1 . .
H H1 0.850(2) 0.056(4) 0.597(3) 0.041(10) Uiso d 1 . .

loop_
_atom_site_aniso_label
_atom_site_aniso_U_11
_atom_site_aniso_U_22
_atom_site_aniso_U_33
_atom_site_aniso_U_12
_atom_site_aniso_U_13
_atom_site_aniso_U_23
Cl1 0.0244(4) 0.0243(5) 0.0281(4) -0.0057(3) 0.0030(3) 0.0002(3)
O1 0.0221(11) 0.0134(12) 0.0257(11) 0.0022(8) 0.0037(9) -0.0002(9)
N1 0.0183(12) 0.0200(15) 0.0179(12) 0.0003(10) 0.0002(10) 0.0008(10)
C1 0.0157(13) 0.0139(16) 0.0202(14) -0.0001(11) -0.0065(11) -0.0030(12)
C2 0.0179(14) 0.0112(16) 0.0182(13) -0.0017(11) -0.0079(11) 0.0008(11)
C3 0.0180(14) 0.0178(17) 0.0163(13) -0.0034(11) -0.0017(11) -0.0013(11)
C4 0.0177(14) 0.0158(17) 0.0171(14) -0.0008(11) -0.0057(11) 0.0004(11)
C5 0.0238(15) 0.0127(16) 0.0189(14) -0.0001(12) -0.0032(12) 0.0007(11)
C6 0.0196(14) 0.0153(16) 0.0196(14) -0.0013(12) -0.0037(12) -0.0008(12)
C7 0.0230(15) 0.0164(17) 0.0212(14) -0.0010(12) -0.0031(12) 0.0023(12)
C8 0.0226(15) 0.0212(18) 0.0183(14) -0.0033(12) -0.0034(12) -0.0025(12)
C9 0.0215(15) 0.0241(18) 0.0202(14) 0.0048(12) -0.0033(12) 0.0007(12)
C10 0.0247(15) 0.0205(18) 0.0236(15) 0.0022(13) -0.0025(12) 0.0072(13)
C11 0.0215(15) 0.0198(18) 0.0172(14) -0.0026(12) 0.0013(11) -0.0011(12)
C12 0.0187(15) 0.0208(18) 0.0227(15) 0.0026(12) -0.0014(12) -0.0023(12)
C13 0.0254(15) 0.0149(17) 0.0228(15) 0.0023(12) -0.0024(12) -0.0010(12)
C14 0.0231(15) 0.0165(17) 0.0204(14) 0.0009(12) -0.0026(12) -0.0010(12)
C15 0.0280(16) 0.0146(17) 0.0267(16) -0.0018(13) -0.0044(13) -0.0001(12)
C16 0.0277(16) 0.0180(18) 0.0229(15) 0.0032(13) -0.0052(13) 0.0005(12)
C17 0.0299(17) 0.0188(18) 0.0253(16) -0.0020(13) 0.0005(13) 0.0039(13)
C18 0.0207(14) 0.0149(16) 0.0173(13) 0.0022(12) 0.0002(11) -0.0015(11)
C19 0.0321(17) 0.0182(19) 0.0355(18) 0.0023(14) -0.0012(14) -0.0068(14)
C20 0.0267(16) 0.026(2) 0.0264(15) 0.0121(14) -0.0051(13) -0.0048(14)
C21 0.0372(18) 0.0204(19) 0.0260(16) 0.0111(14) 0.0042(14) -0.0005(13)

loop_
_atom_type_symbol
_atom_type_description
_atom_type_scat_dispersion_real
_atom_type_scat_dispersion_imag
_atom_type_scat_source
C C 0.0033 0.0016 'International Tables Vol C Tables 4.2.6.8 and 6.1.1.4'
H H 0.0000 0.0000 'International Tables Vol C Tables 4.2.6.8 and 6.1.1.4'
Cl Cl 0.1484 0.1585 'International Tables Vol C Tables 4.2.6.8 and 6.1.1.4'
N N 0.0061 0.0033 'International Tables Vol C Tables 4.2.6.8 and 6.1.1.4'
O O 0.0106 0.0060 'International Tables Vol C Tables 4.2.6.8 and 6.1.1.4'

loop_
_exptl_crystal_face_index_h
_exptl_crystal_face_index_k
_exptl_crystal_face_index_l
_exptl_crystal_face_perp_dist
0 1 0 0.1504
-3 0 14 0.1507
0 -1 0 0.1504
-1 0 0 0.0541
1 0 0 0.0541
3 0 -14 0.1507

loop_
_geom_angle_atom_site_label_1
_geom_angle_atom_site_label_2
_geom_angle_atom_site_label_3
_geom_angle_site_symmetry_1
_geom_angle_site_symmetry_3
_geom_angle
_geom_angle_publ_flag
C1 O1 H1 . . 108(2) ?
C7 N1 C8 . . 118.4(3) ?
O1 C1 C2 . . 121.0(3) ?
O1 C1 C6 . . 118.7(2) ?
C2 C1 C6 . . 120.3(3) ?
C1 C2 C14 . . 121.6(2) ?
C3 C2 C1 . . 117.2(3) ?
C3 C2 C14 . . 121.2(2) ?
C2 C3 H3 . . 117.7 ?
C2 C3 C4 . . 124.6(3) ?
C4 C3 H3 . . 117.7 ?
C3 C4 C18 . . 122.4(2) ?
C5 C4 C3 . . 116.2(3) ?
C5 C4 C18 . . 121.3(3) ?
C4 C5 H5 . . 118.9 ?
C4 C5 C6 . . 122.2(3) ?
C6 C5 H5 . . 118.9 ?
C1 C6 C7 . . 122.9(3) ?
C5 C6 C1 . . 119.5(3) ?
C5 C6 C7 . . 117.5(3) ?
N1 C7 C6 . . 123.1(3) ?
N1 C7 H7 . . 118.5 ?
C6 C7 H7 . . 118.5 ?
C9 C8 N1 . . 123.1(3) ?
C13 C8 N1 . . 118.0(3) ?
C13 C8 C9 . . 118.8(3) ?
C8 C9 H9 . . 119.5 ?
C10 C9 C8 . . 120.9(3) ?
C10 C9 H9 . . 119.5 ?
C9 C10 H10 . . 120.5 ?
C9 C10 C11 . . 119.1(3) ?
C11 C10 H10 . . 120.5 ?
C10 C11 Cl1 . . 118.7(2) ?
C12 C11 Cl1 . . 120.1(2) ?
C12 C11 C10 . . 121.2(3) ?
C11 C12 H12 . . 120.4 ?
C13 C12 C11 . . 119.1(3) ?
C13 C12 H12 . . 120.4 ?
C8 C13 H13 . . 119.6 ?
C12 C13 C8 . . 120.8(3) ?
C12 C13 H13 . . 119.6 ?
C2 C14 C15 . . 110.3(2) ?
C2 C14 C16 . . 110.4(2) ?
C2 C14 C17 . . 112.6(2) ?
C15 C14 C16 . . 109.1(2) ?
C17 C14 C15 . . 107.4(2) ?
C17 C14 C16 . . 106.9(2) ?
C14 C15 H15A . . 109.5 ?
C14 C15 H15B . . 109.5 ?
C14 C15 H15C . . 109.5 ?
H15A C15 H15B . . 109.5 ?
H15A C15 H15C . . 109.5 ?
H15B C15 H15C . . 109.5 ?
C14 C16 H16A . . 109.5 ?
C14 C16 H16B . . 109.5 ?
C14 C16 H16C . . 109.5 ?
H16A C16 H16B . . 109.5 ?
H16A C16 H16C . . 109.5 ?
H16B C16 H16C . . 109.5 ?
C14 C17 H17A . . 109.5 ?
C14 C17 H17B . . 109.5 ?
C14 C17 H17C . . 109.5 ?
H17A C17 H17B . . 109.5 ?
H17A C17 H17C . . 109.5 ?
H17B C17 H17C . . 109.5 ?
C4 C18 C19 . . 110.3(2) ?
C4 C18 C20 . . 108.7(2) ?
C19 C18 C20 . . 108.0(3) ?
C21 C18 C4 . . 112.3(2) ?
C21 C18 C19 . . 108.3(2) ?
C21 C18 C20 . . 109.1(2) ?
C18 C19 H19A . . 109.5 ?
C18 C19 H19B . . 109.5 ?
C18 C19 H19C . . 109.5 ?
H19A C19 H19B . . 109.5 ?
H19A C19 H19C . . 109.5 ?
H19B C19 H19C . . 109.5 ?
C18 C20 H20A . . 109.5 ?
C18 C20 H20B . . 109.5 ?
C18 C20 H20C . . 109.5 ?
H20A C20 H20B . . 109.5 ?
H20A C20 H20C . . 109.5 ?
H20B C20 H20C . . 109.5 ?
C18 C21 H21A . . 109.5 ?
C18 C21 H21B . . 109.5 ?
C18 C21 H21C . . 109.5 ?
H21A C21 H21B . . 109.5 ?
H21A C21 H21C . . 109.5 ?
H21B C21 H21C . . 109.5 ?

loop_
_geom_bond_atom_site_label_1
_geom_bond_atom_site_label_2
_geom_bond_site_symmetry_2
_geom_bond_distance
_geom_bond_publ_flag
Cl1 C11 . 1.746(3) ?
O1 C1 . 1.356(3) ?
O1 H1 . 0.94(4) ?
N1 C7 . 1.284(4) ?
N1 C8 . 1.421(4) ?
C1 C2 . 1.399(4) ?
C1 C6 . 1.417(4) ?
C2 C3 . 1.395(4) ?
C2 C14 . 1.537(4) ?
C3 H3 . 0.9500 ?
C3 C4 . 1.409(4) ?
C4 C5 . 1.378(4) ?
C4 C18 . 1.531(4) ?
C5 H5 . 0.9500 ?
C5 C6 . 1.404(4) ?
C6 C7 . 1.450(4) ?
C7 H7 . 0.9500 ?
C8 C9 . 1.399(4) ?
C8 C13 . 1.394(4) ?
C9 H9 . 0.9500 ?
C9 C10 . 1.376(4) ?
C10 H10 . 0.9500 ?
C10 C11 . 1.389(4) ?
C11 C12 . 1.388(4) ?
C12 H12 . 0.9500 ?
C12 C13 . 1.382(4) ?
C13 H13 . 0.9500 ?
C14 C15 . 1.544(4) ?
C14 C16 . 1.546(4) ?
C14 C17 . 1.537(4) ?
C15 H15A . 0.9800 ?
C15 H15B . 0.9800 ?
C15 H15C . 0.9800 ?
C16 H16A . 0.9800 ?
C16 H16B . 0.9800 ?
C16 H16C . 0.9800 ?
C17 H17A . 0.9800 ?
C17 H17B . 0.9800 ?
C17 H17C . 0.9800 ?
C18 C19 . 1.535(4) ?
C18 C20 . 1.537(4) ?
C18 C21 . 1.522(4) ?
C19 H19A . 0.9800 ?
C19 H19B . 0.9800 ?
C19 H19C . 0.9800 ?
C20 H20A . 0.9800 ?
C20 H20B . 0.9800 ?
C20 H20C . 0.9800 ?
C21 H21A . 0.9800 ?
C21 H21B . 0.9800 ?
C21 H21C . 0.9800 ?

loop_
_geom_hbond_atom_site_label_D
_geom_hbond_atom_site_label_H
_geom_hbond_atom_site_label_A
_geom_hbond_site_symmetry_A
_geom_hbond_distance_DH
_geom_hbond_distance_HA
_geom_hbond_distance_DA
_geom_hbond_angle_DHA
_geom_hbond_publ_flag
O1 H1 N1 . 0.94(4) 1.77(4) 2.626(3) 150(3) yes

loop_
_geom_torsion_atom_site_label_1
_geom_torsion_atom_site_label_2
_geom_torsion_atom_site_label_3
_geom_torsion_atom_site_label_4
_geom_torsion_site_symmetry_1
_geom_torsion_site_symmetry_2
_geom_torsion_site_symmetry_3
_geom_torsion_site_symmetry_4
_geom_torsion
_geom_torsion_publ_flag
Cl1 C11 C12 C13 . . . . -180.0(2) ?
O1 C1 C2 C3 . . . . -179.3(2) ?
O1 C1 C2 C14 . . . . 0.7(4) ?
O1 C1 C6 C5 . . . . 178.7(2) ?
O1 C1 C6 C7 . . . . -3.5(4) ?
N1 C8 C9 C10 . . . . 178.7(3) ?
N1 C8 C13 C12 . . . . -178.4(2) ?
C1 C2 C3 C4 . . . . -0.3(4) ?
C1 C2 C14 C15 . . . . -60.0(3) ?
C1 C2 C14 C16 . . . . 60.6(3) ?
C1 C2 C14 C17 . . . . 180.0(2) ?
C1 C6 C7 N1 . . . . 3.0(4) ?
C2 C1 C6 C5 . . . . -2.7(4) ?
C2 C1 C6 C7 . . . . 175.0(2) ?
C2 C3 C4 C5 . . . . -1.0(4) ?
C2 C3 C4 C18 . . . . 176.0(2) ?
C3 C2 C14 C15 . . . . 120.0(3) ?
C3 C2 C14 C16 . . . . -119.3(3) ?
C3 C2 C14 C17 . . . . 0.0(3) ?
C3 C4 C5 C6 . . . . 0.5(4) ?
C3 C4 C18 C19 . . . . 143.6(3) ?
C3 C4 C18 C20 . . . . -98.1(3) ?
C3 C4 C18 C21 . . . . 22.7(4) ?
C4 C5 C6 C1 . . . . 1.4(4) ?
C4 C5 C6 C7 . . . . -176.5(2) ?
C5 C4 C18 C19 . . . . -39.5(3) ?
C5 C4 C18 C20 . . . . 78.8(3) ?
C5 C4 C18 C21 . . . . -160.4(3) ?
C5 C6 C7 N1 . . . . -179.2(2) ?
C6 C1 C2 C3 . . . . 2.2(4) ?
C6 C1 C2 C14 . . . . -177.8(2) ?
C7 N1 C8 C9 . . . . -29.0(4) ?
C7 N1 C8 C13 . . . . 150.8(3) ?
C8 N1 C7 C6 . . . . -178.5(2) ?
C8 C9 C10 C11 . . . . 0.0(4) ?
C9 C8 C13 C12 . . . . 1.4(4) ?
C9 C10 C11 Cl1 . . . . -179.8(2) ?
C9 C10 C11 C12 . . . . 1.1(5) ?
C10 C11 C12 C13 . . . . -0.8(4) ?
C11 C12 C13 C8 . . . . -0.5(4) ?
C13 C8 C9 C10 . . . . -1.2(4) ?
C14 C2 C3 C4 . . . . 179.7(2) ?
C18 C4 C5 C6 . . . . -176.6(2) ?

_cod_database_fobs_code 2022475
